data_1533987
loop_
_publ_author_name
'Pavlyuk, V.V.'
'Marciniak, B.'
'Zelinska, O.Ya.'
'Rozycka-Sokolowska, E.'
'Solokha, P.G.'

_publ_section_title
;
 Solubility of zinc in Ce Cu6 intermetallic compound
;
_journal_name_full Intermetallics
_journal_page_first 665
_journal_page_last 669
_journal_volume 12
_journal_year 2004
_chemical_formula_sum 'Ce Cu5.16 Zn0.84'
_chemical_name_systematic 'Ce Cu5 (Cu0.16 Zn0.84)'
_space_group_IT_number 62
_symmetry_space_group_name_Hall '-P 2ac 2n'
_symmetry_space_group_name_H-M 'P n m a'
_cell_angle_alpha 90
_cell_angle_beta 90
_cell_angle_gamma 90
_cell_formula_units_Z 4
_cell_length_a 8.154
_cell_length_b 5.057
_cell_length_c 10.185
_cell_volume 419.976
_citation_journal_id_ASTM IERME5
_cod_data_source_file Pavlyuk_IERME5_2004_1273.cif
_cod_data_source_block Ce1Cu5.16Zn0.84
_cod_original_cell_volume 419.9763
_cod_original_formula_sum 'Ce1 Cu5.16 Zn0.84'
_cod_database_code 1533987

loop_
_symmetry_equiv_pos_as_xyz
x,y,z
-x+1/2,-y,z+1/2
x+1/2,-y+1/2,-z+1/2
-x,y+1/2,-z
-x,-y,-z
x-1/2,y,-z-1/2
-x-1/2,y-1/2,z-1/2
x,-y-1/2,z

loop_
_atom_site_label
_atom_site_type_symbol
_atom_site_fract_x
_atom_site_fract_y
_atom_site_fract_z
_atom_site_occupancy
_atom_site_U_iso_or_equiv
Cu1 Cu 0.0674 0.521 0.3046 1 0.0
Cu3 Cu 0.3252 0.25 0.2567 1 0.0
Zn1 Zn 0.3914 0.25 0.0165 0.84 0.0
Ce1 Ce 0.2645 0.25 0.5674 1 0.0
Cu2 Cu 0.06 0.25 0.1046 1 0.0
Cu5 Cu 0.3914 0.25 0.0165 0.16 0.0
Cu4 Cu 0.148 0.25 0.8643 1 0.0
